data_2231631
loop_
_publ_author_name
'Ha, Kwang'

_publ_section_title
;
 4,4'-Dibromo-2,2'-[octane-1,8-diylbis(nitrilomethanylylidene)]diphenol
;
_journal_coeditor_code NG5205
_journal_issue 9
_journal_name_full 'Acta Crystallographica Section E'
_journal_page_first o2257
_journal_paper_doi 10.1107/S1600536811030790
_journal_volume 67
_journal_year 2011
_chemical_formula_iupac 'C22 H26 Br2 N2 O2'
_chemical_formula_moiety 'C22 H26 Br2 N2 O2'
_chemical_formula_sum 'C22 H26 Br2 N2 O2'
_chemical_formula_weight 510.27
_chemical_name_common
;
4,4'-Dibromo-2,2'-[octane-1,8-diylbis(nitrilomethanylylidene)]diphenol
;
_chemical_name_systematic
;
4-bromo-2-[({8-[(5-hydroxy-2-
methylphenyl)methylideneamino]octyl}imino)methyl]phenol
;
_space_group_IT_number 2
_symmetry_cell_setting triclinic
_symmetry_space_group_name_Hall '-P 1'
_symmetry_space_group_name_H-M 'P -1'
_atom_sites_solution_hydrogens geom
_atom_sites_solution_primary direct
_atom_sites_solution_secondary difmap
_cell_angle_alpha 64.431(6)
_cell_angle_beta 65.839(7)
_cell_angle_gamma 87.403(7)
_cell_formula_units_Z 1
_cell_length_a 8.253(3)
_cell_length_b 8.363(3)
_cell_length_c 9.571(3)
_cell_measurement_reflns_used 1213
_cell_measurement_temperature 200(2)
_cell_measurement_theta_max 28.03
_cell_measurement_theta_min 2.74
_cell_volume 536.7(3)
_computing_cell_refinement 'SAINT (Bruker, 2000)'
_computing_data_collection 'SMART (Bruker, 2000)'
_computing_data_reduction 'SAINT (Bruker, 2000)'
_computing_molecular_graphics 'ORTEP-3 (Farrugia, 1997) and PLATON (Spek, 2009)'
_computing_publication_material 'SHELXL97 (Sheldrick, 2008)'
_computing_structure_refinement 'SHELXL97 (Sheldrick, 2008)'
_computing_structure_solution 'SHELXS97 (Sheldrick, 2008)'
_diffrn_ambient_temperature 200(2)
_diffrn_measured_fraction_theta_full 0.964
_diffrn_measured_fraction_theta_max 0.964
_diffrn_measurement_device_type 'Bruker SMART 1000 CCD'
_diffrn_measurement_method '\f and \w'
_diffrn_radiation_monochromator graphite
_diffrn_radiation_source 'fine-focus sealed tube'
_diffrn_radiation_type MoK\a
_diffrn_radiation_wavelength 0.71073
_diffrn_reflns_av_R_equivalents 0.0457
_diffrn_reflns_av_sigmaI/netI 0.1113
_diffrn_reflns_limit_h_max 10
_diffrn_reflns_limit_h_min -9
_diffrn_reflns_limit_k_max 11
_diffrn_reflns_limit_k_min -10
_diffrn_reflns_limit_l_max 12
_diffrn_reflns_limit_l_min -10
_diffrn_reflns_number 3910
_diffrn_reflns_theta_full 28.29
_diffrn_reflns_theta_max 28.29
_diffrn_reflns_theta_min 2.62
_diffrn_standards_decay_% 0
_diffrn_standards_interval_count 0
_diffrn_standards_interval_time 0
_diffrn_standards_number 0
_exptl_absorpt_coefficient_mu 3.796
_exptl_absorpt_correction_T_max 1.000000
_exptl_absorpt_correction_T_min 0.700897
_exptl_absorpt_correction_type multi-scan
_exptl_absorpt_process_details '(SADABS; Bruker, 2000)'
_exptl_crystal_colour yellow
_exptl_crystal_density_diffrn 1.579
_exptl_crystal_density_method 'not measured'
_exptl_crystal_description block
_exptl_crystal_F_000 258
_exptl_crystal_size_max 0.24
_exptl_crystal_size_mid 0.23
_exptl_crystal_size_min 0.10
_refine_diff_density_max 0.689
_refine_diff_density_min -0.668
_refine_ls_extinction_method none
_refine_ls_goodness_of_fit_ref 1.040
_refine_ls_hydrogen_treatment mixed
_refine_ls_matrix_type full
_refine_ls_number_parameters 130
_refine_ls_number_reflns 2557
_refine_ls_number_restraints 0
_refine_ls_restrained_S_all 1.040
_refine_ls_R_factor_all 0.1281
_refine_ls_R_factor_gt 0.0664
_refine_ls_shift/su_max 0.000
_refine_ls_shift/su_mean 0.000
_refine_ls_structure_factor_coef Fsqd
_refine_ls_weighting_details 'calc w=1/[\s^2^(Fo^2^)+(0.0693P)^2^+0.0000P] where P=(Fo^2^+2Fc^2^)/3'
_refine_ls_weighting_scheme calc
_refine_ls_wR_factor_gt 0.1399
_refine_ls_wR_factor_ref 0.1759
_reflns_number_gt 1445
_reflns_number_total 2557
_reflns_threshold_expression I>2sigma(I)
_cod_data_source_file ng5205.cif
_cod_data_source_block I
_cod_database_code 2231631
_cod_database_fobs_code 2231631

loop_
_symmetry_equiv_pos_as_xyz
'x, y, z'
'-x, -y, -z'

loop_
_atom_site_type_symbol
_atom_site_label
_atom_site_fract_x
_atom_site_fract_y
_atom_site_fract_z
_atom_site_U_iso_or_equiv
_atom_site_adp_type
_atom_site_calc_flag
_atom_site_refinement_flags
_atom_site_occupancy
_atom_site_symmetry_multiplicity
Br Br1 -0.15293(11) -0.11794(9) 0.87746(8) 0.0532(3) Uani d . 1 1
O O1 -0.2341(6) 0.5706(6) 0.3510(5) 0.0402(12) Uani d . 1 1
H H1 -0.139(10) 0.622(10) 0.262(9) 0.060 Uiso d . 1 1
N N1 0.1031(7) 0.6095(6) 0.1542(6) 0.0350(12) Uani d . 1 1
C C1 -0.0431(8) 0.3603(8) 0.4327(7) 0.0279(13) Uani d . 1 1
C C2 -0.2133(8) 0.4146(8) 0.4675(7) 0.0308(13) Uani d . 1 1
C C3 -0.3617(8) 0.3092(8) 0.6202(7) 0.0351(15) Uani d . 1 1
H H3 -0.4757 0.3477 0.6419 0.042 Uiso calc R 1 1
C C4 -0.3464(8) 0.1514(8) 0.7395(7) 0.0334(14) Uani d . 1 1
H H4 -0.4488 0.0792 0.8427 0.040 Uiso calc R 1 1
C C5 -0.1777(9) 0.0982(8) 0.7068(7) 0.0334(14) Uani d . 1 1
C C6 -0.0262(8) 0.1996(7) 0.5568(7) 0.0336(15) Uani d . 1 1
H H6 0.0876 0.1611 0.5380 0.040 Uiso calc R 1 1
C C7 0.1174(8) 0.4680(8) 0.2747(7) 0.0295(13) Uani d . 1 1
H H7 0.2322 0.4338 0.2609 0.035 Uiso calc R 1 1
C C8 0.2663(9) 0.7103(8) -0.0021(7) 0.0390(16) Uani d . 1 1
H H8A 0.3705 0.6960 0.0261 0.047 Uiso calc R 1 1
H H8B 0.2560 0.8395 -0.0495 0.047 Uiso calc R 1 1
C C9 0.2982(9) 0.6468(8) -0.1364(6) 0.0342(15) Uani d . 1 1
H H9A 0.1890 0.6500 -0.1560 0.041 Uiso calc R 1 1
H H9B 0.3198 0.5209 -0.0929 0.041 Uiso calc R 1 1
C C10 0.4597(8) 0.7637(7) -0.3076(6) 0.0331(15) Uani d . 1 1
H H10A 0.5599 0.7859 -0.2834 0.040 Uiso calc R 1 1
H H10B 0.5002 0.6963 -0.3761 0.040 Uiso calc R 1 1
C C11 0.4197(8) 0.9434(7) -0.4143(6) 0.0311(14) Uani d . 1 1
H H11A 0.3817 1.0120 -0.3470 0.037 Uiso calc R 1 1
H H11B 0.3180 0.9215 -0.4368 0.037 Uiso calc R 1 1

loop_
_atom_site_aniso_label
_atom_site_aniso_U_11
_atom_site_aniso_U_22
_atom_site_aniso_U_33
_atom_site_aniso_U_12
_atom_site_aniso_U_13
_atom_site_aniso_U_23
Br1 0.0653(6) 0.0326(4) 0.0349(4) 0.0100(3) -0.0125(3) -0.0017(3)
O1 0.044(3) 0.034(2) 0.032(2) 0.016(2) -0.017(2) -0.0065(19)
N1 0.037(3) 0.030(3) 0.024(2) 0.002(2) -0.008(2) -0.006(2)
C1 0.022(3) 0.030(3) 0.024(3) 0.003(2) -0.005(2) -0.011(2)
C2 0.031(4) 0.028(3) 0.024(3) -0.004(3) -0.008(2) -0.006(2)
C3 0.024(4) 0.043(4) 0.032(3) 0.007(3) -0.006(3) -0.018(3)
C4 0.036(4) 0.032(3) 0.022(3) -0.005(3) -0.004(3) -0.010(2)
C5 0.042(4) 0.027(3) 0.021(3) 0.003(3) -0.011(3) -0.005(2)
C6 0.036(4) 0.023(3) 0.029(3) 0.008(3) -0.010(3) -0.006(2)
C7 0.026(3) 0.031(3) 0.023(3) -0.003(3) -0.001(2) -0.012(2)
C8 0.041(4) 0.035(3) 0.021(3) -0.002(3) -0.005(3) -0.004(3)
C9 0.038(4) 0.026(3) 0.022(3) 0.005(3) -0.008(3) -0.002(2)
C10 0.035(4) 0.028(3) 0.019(3) 0.007(3) -0.004(3) -0.003(2)
C11 0.027(4) 0.028(3) 0.022(3) 0.001(3) -0.003(2) -0.004(2)

loop_
_atom_type_symbol
_atom_type_description
_atom_type_scat_dispersion_real
_atom_type_scat_dispersion_imag
_atom_type_scat_source
C C 0.0033 0.0016 'International Tables Vol C Tables 4.2.6.8 and 6.1.1.4'
H H 0.0000 0.0000 'International Tables Vol C Tables 4.2.6.8 and 6.1.1.4'
Br Br -0.2901 2.4595 'International Tables Vol C Tables 4.2.6.8 and 6.1.1.4'
N N 0.0061 0.0033 'International Tables Vol C Tables 4.2.6.8 and 6.1.1.4'
O O 0.0106 0.0060 'International Tables Vol C Tables 4.2.6.8 and 6.1.1.4'

loop_
_geom_angle_atom_site_label_1
_geom_angle_atom_site_label_2
_geom_angle_atom_site_label_3
_geom_angle_site_symmetry_1
_geom_angle_site_symmetry_3
_geom_angle
C2 O1 H1 . . 113(5)
C7 N1 C8 . . 118.0(5)
C6 C1 C2 . . 118.6(5)
C6 C1 C7 . . 119.0(5)
C2 C1 C7 . . 122.3(5)
O1 C2 C3 . . 119.5(5)
O1 C2 C1 . . 120.1(5)
C3 C2 C1 . . 120.4(5)
C4 C3 C2 . . 121.2(6)
C4 C3 H3 . . 119.4
C2 C3 H3 . . 119.4
C3 C4 C5 . . 118.7(5)
C3 C4 H4 . . 120.7
C5 C4 H4 . . 120.7
C6 C5 C4 . . 122.0(5)
C6 C5 Br1 . . 118.9(5)
C4 C5 Br1 . . 119.0(4)
C5 C6 C1 . . 119.1(5)
C5 C6 H6 . . 120.4
C1 C6 H6 . . 120.4
N1 C7 C1 . . 120.0(5)
N1 C7 H7 . . 120.0
C1 C7 H7 . . 120.0
N1 C8 C9 . . 111.5(5)
N1 C8 H8A . . 109.3
C9 C8 H8A . . 109.3
N1 C8 H8B . . 109.3
C9 C8 H8B . . 109.3
H8A C8 H8B . . 108.0
C8 C9 C10 . . 112.0(5)
C8 C9 H9A . . 109.2
C10 C9 H9A . . 109.2
C8 C9 H9B . . 109.2
C10 C9 H9B . . 109.2
H9A C9 H9B . . 107.9
C11 C10 C9 . . 113.9(5)
C11 C10 H10A . . 108.8
C9 C10 H10A . . 108.8
C11 C10 H10B . . 108.8
C9 C10 H10B . . 108.8
H10A C10 H10B . . 107.7
C10 C11 C11 . 2_674 113.3(6)
C10 C11 H11A . . 108.9
C11 C11 H11A 2_674 . 108.9
C10 C11 H11B . . 108.9
C11 C11 H11B 2_674 . 108.9
H11A C11 H11B . . 107.7

loop_
_geom_bond_atom_site_label_1
_geom_bond_atom_site_label_2
_geom_bond_site_symmetry_2
_geom_bond_distance
Br1 C5 . 1.915(6)
O1 C2 . 1.362(7)
O1 H1 . 0.84(7)
N1 C7 . 1.290(7)
N1 C8 . 1.459(7)
C1 C6 . 1.406(7)
C1 C2 . 1.407(8)
C1 C7 . 1.465(7)
C2 C3 . 1.390(8)
C3 C4 . 1.365(8)
C3 H3 . 0.9500
C4 C5 . 1.394(8)
C4 H4 . 0.9500
C5 C6 . 1.386(8)
C6 H6 . 0.9500
C7 H7 . 0.9500
C8 C9 . 1.518(8)
C8 H8A . 0.9900
C8 H8B . 0.9900
C9 C10 . 1.538(7)
C9 H9A . 0.9900
C9 H9B . 0.9900
C10 C11 . 1.522(7)
C10 H10A . 0.9900
C10 H10B . 0.9900
C11 C11 2_674 1.530(10)
C11 H11A . 0.9900
C11 H11B . 0.9900

loop_
_geom_hbond_atom_site_label_D
_geom_hbond_atom_site_label_H
_geom_hbond_atom_site_label_A
_geom_hbond_distance_DH
_geom_hbond_distance_HA
_geom_hbond_distance_DA
_geom_hbond_angle_DHA
O1 H1 N1 0.84(7) 1.86(7) 2.581(7) 144(7)

loop_
_geom_torsion_atom_site_label_1
_geom_torsion_atom_site_label_2
_geom_torsion_atom_site_label_3
_geom_torsion_atom_site_label_4
_geom_torsion_site_symmetry_4
_geom_torsion
C6 C1 C2 O1 . 179.2(5)
C7 C1 C2 O1 . 1.4(8)
C6 C1 C2 C3 . -1.3(9)
C7 C1 C2 C3 . -179.2(6)
O1 C2 C3 C4 . 179.5(5)
C1 C2 C3 C4 . 0.0(9)
C2 C3 C4 C5 . 0.9(9)
C3 C4 C5 C6 . -0.6(9)
C3 C4 C5 Br1 . 177.4(4)
C4 C5 C6 C1 . -0.7(9)
Br1 C5 C6 C1 . -178.7(4)
C2 C1 C6 C5 . 1.6(9)
C7 C1 C6 C5 . 179.5(5)
C8 N1 C7 C1 . -178.8(5)
C6 C1 C7 N1 . 175.4(5)
C2 C1 C7 N1 . -6.8(8)
C7 N1 C8 C9 . 91.7(7)
N1 C8 C9 C10 . 174.6(5)
C8 C9 C10 C11 . -77.2(7)
C9 C10 C11 C11 2_674 -178.9(6)
